data_7125813
loop_
_publ_author_name
'Zhao, Xiaolei'
'Zheng, Wei'
'Zhang, Yi'
'Huang, Wei'

_publ_section_title
;
 cis alkenes stabilized by intramolecular sulphur\p interactions.
;
_journal_issue 5
_journal_name_full 'Chemical communications (Cambridge, England)'
_journal_page_first 814
_journal_page_last 817
_journal_paper_doi 10.1039/c9cc08558k
_journal_volume 56
_journal_year 2020
_chemical_formula_moiety 'C23 H20 Cl N5 O2 S'
_chemical_formula_sum 'C23 H20 Cl N5 O2 S'
_chemical_formula_weight 465.95
_space_group_crystal_system monoclinic
_space_group_IT_number 14
_space_group_name_Hall '-P 2ybc'
_space_group_name_H-M_alt 'P 1 21/c 1'
_atom_sites_solution_hydrogens geom
_atom_sites_solution_primary direct
_atom_sites_solution_secondary difmap
_audit_creation_method SHELXL-2014/7
_audit_update_record
;
2019-01-22 deposited with the CCDC.	2019-12-10 downloaded from the CCDC.
;
_cell_angle_alpha 90
_cell_angle_beta 93.684(10)
_cell_angle_gamma 90
_cell_formula_units_Z 4
_cell_length_a 5.093(4)
_cell_length_b 18.689(15)
_cell_length_c 24.05(2)
_cell_measurement_reflns_used 663
_cell_measurement_temperature 291(2)
_cell_measurement_theta_max 17.750
_cell_measurement_theta_min 2.339
_cell_volume 2284(3)
_computing_cell_refinement SMART
_computing_data_collection 'SMART (BRUKER 2000)'
_computing_data_reduction 'SAINT (BRUKER 2000)'
_computing_molecular_graphics 'SHELXL-2014/7 (Sheldrick, 2014)'
_computing_publication_material 'SHELXL-2014/7 (Sheldrick, 2014)'
_computing_structure_refinement 'SHELXL-2014/7 (Sheldrick, 2014)'
_computing_structure_solution 'SHELXTL (BRUKER 2000)'
_diffrn_ambient_temperature 291(2)
_diffrn_measured_fraction_theta_full 0.998
_diffrn_measured_fraction_theta_max 0.998
_diffrn_measurement_device_type 'BRUKER Smart Apex CCD area detector'
_diffrn_measurement_method '\f and \w scans'
_diffrn_radiation_type MoK\a
_diffrn_radiation_wavelength 0.71073
_diffrn_reflns_av_R_equivalents 0.1714
_diffrn_reflns_av_unetI/netI 0.2105
_diffrn_reflns_Laue_measured_fraction_full 0.998
_diffrn_reflns_Laue_measured_fraction_max 0.998
_diffrn_reflns_limit_h_max 4
_diffrn_reflns_limit_h_min -6
_diffrn_reflns_limit_k_max 22
_diffrn_reflns_limit_k_min -22
_diffrn_reflns_limit_l_max 28
_diffrn_reflns_limit_l_min -28
_diffrn_reflns_number 16398
_diffrn_reflns_point_group_measured_fraction_full 0.998
_diffrn_reflns_point_group_measured_fraction_max 0.998
_diffrn_reflns_theta_full 24.998
_diffrn_reflns_theta_max 24.998
_diffrn_reflns_theta_min 1.697
_diffrn_source 'fine-focus sealed tube'
_exptl_absorpt_coefficient_mu 0.289
_exptl_absorpt_correction_T_max 0.972
_exptl_absorpt_correction_T_min 0.966
_exptl_absorpt_correction_type multi-scan
_exptl_absorpt_process_details 'SADABS, Bruker(2000)'
_exptl_crystal_colour purple
_exptl_crystal_density_diffrn 1.355
_exptl_crystal_density_method 'not measured'
_exptl_crystal_description needle
_exptl_crystal_F_000 968
_exptl_crystal_size_max 0.120
_exptl_crystal_size_mid 0.120
_exptl_crystal_size_min 0.100
_refine_diff_density_max 0.421
_refine_diff_density_min -0.487
_refine_diff_density_rms 0.105
_refine_ls_extinction_method none
_refine_ls_goodness_of_fit_ref 0.907
_refine_ls_hydrogen_treatment constr
_refine_ls_matrix_type full
_refine_ls_number_parameters 291
_refine_ls_number_reflns 3995
_refine_ls_number_restraints 0
_refine_ls_restrained_S_all 0.907
_refine_ls_R_factor_all 0.2352
_refine_ls_R_factor_gt 0.0988
_refine_ls_shift/su_max 0.000
_refine_ls_shift/su_mean 0.000
_refine_ls_structure_factor_coef Fsqd
_refine_ls_weighting_details 'w=1/[\s^2^(Fo^2^)+(0.0503P)^2^+0.8900P] where P=(Fo^2^+2Fc^2^)/3'
_refine_ls_weighting_scheme calc
_refine_ls_wR_factor_gt 0.2219
_refine_ls_wR_factor_ref 0.2838
_reflns_Friedel_coverage 0.000
_reflns_number_gt 1349
_reflns_number_total 3995
_reflns_threshold_expression 'I > 2\s(I)'
_cod_data_source_file c9cc08558k2.cif
_cod_data_source_block cis-4
_cod_depositor_comments 'Adding full bibliography for 7125813--7125817.cif.'
_cod_original_sg_symbol_H-M 'P 21/c'
_cod_database_code 7125813
_shelx_shelxl_version_number 2014/7
_shelx_space_group_comment
;
The symmetry employed for this shelxl refinement is uniquely defined
by the following loop, which should always be used as a source of
symmetry information in preference to the above space-group names.
They are only intended as comments.
;
_shelx_estimated_absorpt_t_min 0.966
_shelx_estimated_absorpt_t_max 0.972

loop_
_space_group_symop_operation_xyz
'x, y, z'
'-x, y+1/2, -z+1/2'
'-x, -y, -z'
'x, -y-1/2, z-1/2'

loop_
_atom_site_label
_atom_site_type_symbol
_atom_site_fract_x
_atom_site_fract_y
_atom_site_fract_z
_atom_site_U_iso_or_equiv
_atom_site_adp_type
_atom_site_occupancy
_atom_site_site_symmetry_order
_atom_site_calc_flag
_atom_site_refinement_flags_posn
_atom_site_refinement_flags_adp
C1 C 1.3841(13) 0.2809(4) 0.2935(2) 0.0836(18) Uani 1 1 d . .
C2 C 1.4008(14) 0.2083(5) 0.2862(2) 0.090(2) Uani 1 1 d . .
C3 C 1.2392(13) 0.1668(4) 0.3177(2) 0.0788(17) Uani 1 1 d . .
C4 C 1.0878(14) 0.2073(3) 0.3501(2) 0.0772(17) Uani 1 1 d . .
C5 C 1.5231(15) 0.3345(5) 0.2640(3) 0.097(2) Uani 1 1 d . .
H5 H 1.6240 0.3183 0.2357 0.117 Uiso 1 1 calc R U
C6 C 1.5224(18) 0.4024(5) 0.2727(3) 0.112(3) Uani 1 1 d . .
H6 H 1.6135 0.4291 0.2476 0.134 Uiso 1 1 calc R U
C7 C 1.4025(19) 0.4444(4) 0.3154(3) 0.108(2) Uani 1 1 d . .
C8 C 1.4887(18) 0.4384(5) 0.3716(3) 0.116(3) Uani 1 1 d . .
H8 H 1.6247 0.4069 0.3818 0.140 Uiso 1 1 calc R U
C9 C 1.380(2) 0.4772(6) 0.4111(4) 0.136(3) Uani 1 1 d . .
H9 H 1.4394 0.4724 0.4483 0.163 Uiso 1 1 calc R U
C10 C 1.181(3) 0.5233(5) 0.3965(5) 0.134(3) Uani 1 1 d . .
C11 C 1.091(2) 0.5313(5) 0.3418(5) 0.139(3) Uani 1 1 d . .
H11 H 0.9535 0.5624 0.3321 0.166 Uiso 1 1 calc R U
C12 C 1.207(2) 0.4929(5) 0.3019(4) 0.126(3) Uani 1 1 d . .
H12 H 1.1525 0.4998 0.2646 0.152 Uiso 1 1 calc R U
C13 C 1.2303(15) 0.0906(5) 0.3177(3) 0.097(2) Uani 1 1 d . .
C14 C 0.6155(14) 0.2076(4) 0.4471(2) 0.0768(17) Uani 1 1 d . .
C15 C 0.5532(15) 0.1370(4) 0.4577(3) 0.094(2) Uani 1 1 d . .
H15 H 0.6327 0.1007 0.4384 0.113 Uiso 1 1 calc R U
C16 C 0.3832(15) 0.1205(4) 0.4947(3) 0.094(2) Uani 1 1 d . .
H16 H 0.3486 0.0724 0.5008 0.113 Uiso 1 1 calc R U
C17 C 0.2512(14) 0.1717(4) 0.5255(3) 0.0888(19) Uani 1 1 d . .
C18 C 0.3110(15) 0.2429(4) 0.5140(3) 0.092(2) Uani 1 1 d . .
H18 H 0.2279 0.2793 0.5325 0.110 Uiso 1 1 calc R U
C19 C 0.4874(13) 0.2601(4) 0.4763(3) 0.0827(18) Uani 1 1 d . .
H19 H 0.5238 0.3080 0.4698 0.099 Uiso 1 1 calc R U
C20 C 0.027(2) 0.0783(5) 0.5778(4) 0.136(3) Uani 1 1 d . .
H20A H -0.1344 0.0761 0.5969 0.164 Uiso 1 1 calc R U
H20B H 0.0024 0.0504 0.5439 0.164 Uiso 1 1 calc R U
C21 C 0.240(2) 0.0464(5) 0.6134(4) 0.146(3) Uani 1 1 d . .
H21A H 0.4039 0.0518 0.5961 0.219 Uiso 1 1 calc R U
H21B H 0.2051 -0.0036 0.6185 0.219 Uiso 1 1 calc R U
H21C H 0.2517 0.0699 0.6490 0.219 Uiso 1 1 calc R U
C22 C -0.0598(16) 0.2083(5) 0.5937(3) 0.122(3) Uani 1 1 d . .
H22A H -0.0965 0.2489 0.5692 0.146 Uiso 1 1 calc R U
H22B H -0.2268 0.1892 0.6041 0.146 Uiso 1 1 calc R U
C23 C 0.093(2) 0.2329(6) 0.6442(3) 0.158(4) Uani 1 1 d . .
H23A H 0.1174 0.1937 0.6698 0.238 Uiso 1 1 calc R U
H23B H -0.0011 0.2707 0.6613 0.238 Uiso 1 1 calc R U
H23C H 0.2608 0.2502 0.6343 0.238 Uiso 1 1 calc R U
Cl1 Cl 1.6032(4) 0.16894(12) 0.24011(7) 0.1127(8) Uani 1 1 d . .
N1 N 0.9147(11) 0.1811(3) 0.3852(2) 0.0797(14) Uani 1 1 d . .
N2 N 0.7929(11) 0.2305(3) 0.4109(2) 0.0800(14) Uani 1 1 d . .
N3 N 1.2307(15) 0.0294(4) 0.3166(3) 0.117(2) Uani 1 1 d . .
N4 N 0.0790(13) 0.1530(4) 0.5632(3) 0.1068(18) Uani 1 1 d . .
N5 N 1.050(3) 0.5681(7) 0.4375(6) 0.184(5) Uani 1 1 d . .
O1 O 1.167(2) 0.5657(5) 0.4854(4) 0.211(4) Uani 1 1 d . .
O2 O 0.861(3) 0.6017(6) 0.4255(6) 0.256(7) Uani 1 1 d . .
S1 S 1.1502(4) 0.29762(9) 0.34130(7) 0.0882(6) Uani 1 1 d . .

loop_
_atom_site_aniso_label
_atom_site_aniso_U_11
_atom_site_aniso_U_22
_atom_site_aniso_U_33
_atom_site_aniso_U_23
_atom_site_aniso_U_13
_atom_site_aniso_U_12
C1 0.077(5) 0.100(5) 0.074(4) 0.011(4) 0.006(4) 0.012(4)
C2 0.075(5) 0.126(6) 0.069(4) 0.002(4) 0.005(4) 0.005(4)
C3 0.072(4) 0.099(5) 0.064(3) 0.000(4) -0.008(3) 0.000(4)
C4 0.072(4) 0.089(4) 0.068(3) 0.001(3) -0.010(4) -0.009(4)
C5 0.096(6) 0.118(6) 0.078(4) 0.009(5) 0.006(4) -0.003(5)
C6 0.116(7) 0.124(7) 0.094(5) 0.017(5) 0.002(5) -0.006(6)
C7 0.122(7) 0.086(5) 0.114(7) 0.015(5) -0.011(6) -0.021(5)
C8 0.132(7) 0.120(6) 0.095(5) 0.010(5) -0.002(6) -0.018(6)
C9 0.174(11) 0.118(7) 0.114(7) -0.004(6) -0.005(7) -0.023(7)
C10 0.164(10) 0.089(6) 0.148(9) 0.005(6) 0.002(8) -0.021(6)
C11 0.164(10) 0.088(6) 0.163(9) 0.014(6) -0.003(9) 0.004(6)
C12 0.144(9) 0.096(6) 0.136(7) 0.020(6) -0.021(7) -0.015(6)
C13 0.087(5) 0.121(7) 0.082(4) -0.007(5) -0.001(4) 0.011(5)
C14 0.077(5) 0.092(5) 0.061(3) 0.003(3) -0.006(4) 0.004(4)
C15 0.090(5) 0.086(5) 0.107(5) -0.015(4) 0.015(5) 0.012(4)
C16 0.099(5) 0.085(5) 0.100(5) 0.005(4) 0.023(5) 0.001(4)
C17 0.076(5) 0.108(6) 0.083(4) -0.002(4) 0.009(4) -0.003(4)
C18 0.099(6) 0.094(5) 0.082(4) -0.004(4) 0.002(4) 0.012(4)
C19 0.074(4) 0.098(5) 0.076(4) 0.010(4) 0.007(4) -0.002(4)
C20 0.117(8) 0.161(9) 0.136(7) 0.010(6) 0.041(6) 0.002(7)
C21 0.124(8) 0.156(8) 0.159(8) 0.024(7) 0.012(7) -0.005(7)
C22 0.091(6) 0.156(7) 0.122(6) 0.010(6) 0.033(5) 0.004(6)
C23 0.148(9) 0.225(11) 0.101(6) -0.022(6) 0.005(6) 0.027(8)
Cl1 0.0960(14) 0.1485(17) 0.0954(12) -0.0094(11) 0.0194(11) 0.0130(13)
N1 0.071(4) 0.099(4) 0.069(3) -0.003(3) 0.004(3) 0.004(3)
N2 0.077(4) 0.092(4) 0.069(3) -0.002(3) -0.007(3) 0.000(3)
N3 0.144(7) 0.093(4) 0.115(4) -0.006(4) 0.022(4) 0.008(5)
N4 0.103(5) 0.113(5) 0.107(4) 0.005(4) 0.026(4) -0.001(4)
N5 0.235(16) 0.139(9) 0.183(10) -0.060(9) 0.051(11) -0.038(9)
O1 0.262(11) 0.171(7) 0.205(8) -0.075(7) 0.035(8) -0.017(7)
O2 0.288(15) 0.154(8) 0.326(15) -0.058(8) 0.029(12) 0.050(8)
S1 0.0883(13) 0.0921(12) 0.0839(10) 0.0063(9) 0.0022(10) 0.0035(10)

loop_
_atom_type_symbol
_atom_type_description
_atom_type_scat_dispersion_real
_atom_type_scat_dispersion_imag
_atom_type_scat_source
C C 0.0033 0.0016 'International Tables Vol C Tables 4.2.6.8 and 6.1.1.4'
H H 0.0000 0.0000 'International Tables Vol C Tables 4.2.6.8 and 6.1.1.4'
N N 0.0061 0.0033 'International Tables Vol C Tables 4.2.6.8 and 6.1.1.4'
O O 0.0106 0.0060 'International Tables Vol C Tables 4.2.6.8 and 6.1.1.4'
S S 0.1246 0.1234 'International Tables Vol C Tables 4.2.6.8 and 6.1.1.4'
Cl Cl 0.1484 0.1585 'International Tables Vol C Tables 4.2.6.8 and 6.1.1.4'

loop_
_geom_angle_atom_site_label_1
_geom_angle_atom_site_label_2
_geom_angle_atom_site_label_3
_geom_angle
C2 C1 C5 126.0(7)
C2 C1 S1 108.3(5)
C5 C1 S1 125.5(6)
C1 C2 C3 116.0(6)
C1 C2 Cl1 123.3(6)
C3 C2 Cl1 120.7(6)
C4 C3 C2 112.1(7)
C4 C3 C13 122.5(7)
C2 C3 C13 125.3(7)
N1 C4 C3 124.8(6)
N1 C4 S1 124.2(5)
C3 C4 S1 111.0(5)
C6 C5 C1 126.9(8)
C6 C5 H5 116.6
C1 C5 H5 116.6
C5 C6 C7 130.6(8)
C5 C6 H6 114.7
C7 C6 H6 114.7
C12 C7 C8 117.3(9)
C12 C7 C6 121.4(9)
C8 C7 C6 121.2(9)
C9 C8 C7 121.5(9)
C9 C8 H8 119.2
C7 C8 H8 119.2
C8 C9 C10 119.5(10)
C8 C9 H9 120.2
C10 C9 H9 120.2
C9 C10 C11 121.0(11)
C9 C10 N5 123.0(12)
C11 C10 N5 116.0(13)
C12 C11 C10 119.0(10)
C12 C11 H11 120.5
C10 C11 H11 120.5
C11 C12 C7 121.6(9)
C11 C12 H12 119.2
C7 C12 H12 119.2
N3 C13 C3 177.6(9)
N2 C14 C15 125.9(7)
N2 C14 C19 116.9(6)
C15 C14 C19 117.2(7)
C16 C15 C14 121.1(7)
C16 C15 H15 119.5
C14 C15 H15 119.5
C15 C16 C17 123.6(7)
C15 C16 H16 118.2
C17 C16 H16 118.2
N4 C17 C18 122.7(7)
N4 C17 C16 122.1(7)
C18 C17 C16 115.2(6)
C19 C18 C17 121.4(7)
C19 C18 H18 119.3
C17 C18 H18 119.3
C18 C19 C14 121.6(7)
C18 C19 H19 119.2
C14 C19 H19 119.2
C21 C20 N4 113.0(8)
C21 C20 H20A 109.0
N4 C20 H20A 109.0
C21 C20 H20B 109.0
N4 C20 H20B 109.0
H20A C20 H20B 107.8
C20 C21 H21A 109.5
C20 C21 H21B 109.5
H21A C21 H21B 109.5
C20 C21 H21C 109.5
H21A C21 H21C 109.5
H21B C21 H21C 109.5
C23 C22 N4 112.6(7)
C23 C22 H22A 109.1
N4 C22 H22A 109.1
C23 C22 H22B 109.1
N4 C22 H22B 109.1
H22A C22 H22B 107.8
C22 C23 H23A 109.5
C22 C23 H23B 109.5
H23A C23 H23B 109.5
C22 C23 H23C 109.5
H23A C23 H23C 109.5
H23B C23 H23C 109.5
N2 N1 C4 113.1(6)
N1 N2 C14 116.1(6)
C17 N4 C20 122.9(7)
C17 N4 C22 120.4(7)
C20 N4 C22 116.7(7)
O2 N5 O1 125.3(15)
O2 N5 C10 122.5(16)
O1 N5 C10 112.2(14)
C4 S1 C1 92.5(4)

loop_
_geom_bond_atom_site_label_1
_geom_bond_atom_site_label_2
_geom_bond_distance
C1 C2 1.370(9)
C1 C5 1.439(10)
C1 S1 1.735(7)
C2 C3 1.391(9)
C2 Cl1 1.726(7)
C3 C4 1.361(9)
C3 C13 1.423(11)
C4 N1 1.351(8)
C4 S1 1.732(7)
C5 C6 1.286(10)
C5 H5 0.9300
C6 C7 1.456(11)
C6 H6 0.9300
C7 C12 1.369(12)
C7 C8 1.399(10)
C8 C9 1.344(11)
C8 H8 0.9300
C9 C10 1.356(13)
C9 H9 0.9300
C10 C11 1.373(12)
C10 N5 1.487(15)
C11 C12 1.362(12)
C11 H11 0.9300
C12 H12 0.9300
C13 N3 1.144(9)
C14 N2 1.363(8)
C14 C15 1.385(9)
C14 C19 1.392(9)
C15 C16 1.317(9)
C15 H15 0.9300
C16 C17 1.407(9)
C16 H16 0.9300
C17 N4 1.346(8)
C17 C18 1.398(9)
C18 C19 1.355(9)
C18 H18 0.9300
C19 H19 0.9300
C20 C21 1.465(11)
C20 N4 1.467(10)
C20 H20A 0.9700
C20 H20B 0.9700
C21 H21A 0.9600
C21 H21B 0.9600
C21 H21C 0.9600
C22 C23 1.472(11)
C22 N4 1.474(9)
C22 H22A 0.9700
C22 H22B 0.9700
C23 H23A 0.9600
C23 H23B 0.9600
C23 H23C 0.9600
N1 N2 1.293(7)
N5 O2 1.170(16)
N5 O1 1.264(15)
